data_4327136
loop_
_publ_author_name
'Di Sun'
'Fu-Jing Liu'
'Rong-Bin Huang'
'Lan-Sun Zheng'

_publ_contact_author_email dsunsdu@hotmail.com
_publ_contact_author_name 'Di Sun'
_publ_section_title
;
 Anionic Heptadecanuclear Silver(I) Cluster Constructed from in Situ
 Generated 2-Mercaptobenzoic Acid and a Sulfide Anion
;
_journal_name_full 'Inorganic Chemistry'
_journal_page_first 12393
_journal_page_last 12395
_journal_paper_doi 10.1021/ic201746q
_journal_volume 50
_journal_year 2011
_chemical_formula_sum 'C112 H64 Ag17 O32 S17'
_chemical_formula_weight 4300.44
_chemical_name_systematic
; 
 ? 
;
_space_group_IT_number 14
_symmetry_cell_setting monoclinic
_symmetry_space_group_name_Hall '-P 2ybc'
_symmetry_space_group_name_H-M 'P 1 21/c 1'
_atom_sites_solution_hydrogens geom
_atom_sites_solution_primary direct
_atom_sites_solution_secondary difmap
_audit_creation_method SHELXL-97
_cell_angle_alpha 90.00
_cell_angle_beta 90.00
_cell_angle_gamma 90.00
_cell_formula_units_Z 4
_cell_length_a 16.8114(12)
_cell_length_b 29.9580(19)
_cell_length_c 33.691(2)
_cell_measurement_reflns_used 19975
_cell_measurement_temperature 123(2)
_cell_measurement_theta_max 62.1957
_cell_measurement_theta_min 3.2957
_cell_volume 16968.0(19)
_computing_structure_refinement 'SHELXL-97 (Sheldrick, 1997)'
_computing_structure_solution 'SHELXS-97 (Sheldrick, 1990)'
_diffrn_ambient_temperature 123(2)
_diffrn_detector_area_resol_mean 16.1903
_diffrn_measured_fraction_theta_full 0.949
_diffrn_measured_fraction_theta_max 0.949
_diffrn_radiation_monochromator mirror
_diffrn_radiation_source 'Ultra (Cu) X-ray Source'
_diffrn_radiation_type CuK\a
_diffrn_radiation_wavelength 1.54178
_diffrn_reflns_av_R_equivalents 0.0575
_diffrn_reflns_av_sigmaI/netI 0.0657
_diffrn_reflns_limit_h_max 18
_diffrn_reflns_limit_h_min -19
_diffrn_reflns_limit_k_max 32
_diffrn_reflns_limit_k_min -34
_diffrn_reflns_limit_l_max 36
_diffrn_reflns_limit_l_min -38
_diffrn_reflns_number 63133
_diffrn_reflns_theta_full 63.10
_diffrn_reflns_theta_max 63.10
_diffrn_reflns_theta_min 3.29
_exptl_absorpt_coefficient_mu 17.768
_exptl_absorpt_correction_T_max 0.3306
_exptl_absorpt_correction_T_min 0.2696
_exptl_absorpt_correction_type multi-scan
_exptl_crystal_colour yellow
_exptl_crystal_density_diffrn 1.683
_exptl_crystal_description block
_exptl_crystal_F_000 8252
_exptl_crystal_size_max 0.10
_exptl_crystal_size_mid 0.10
_exptl_crystal_size_min 0.08
_platon_squeeze_details
;
Disordered, independent solvent molecules and cations 
were eliminated from the refinement 
using SQUEEZE/PLATON [Spek, A.L. (2003), J. Appl. Cryst. 36, 7-13]
;
_refine_diff_density_max 8.766
_refine_diff_density_min -1.693
_refine_diff_density_rms 0.214
_refine_ls_extinction_method none
_refine_ls_goodness_of_fit_ref 1.115
_refine_ls_hydrogen_treatment mixed
_refine_ls_matrix_type full
_refine_ls_number_parameters 1499
_refine_ls_number_reflns 26141
_refine_ls_number_restraints 21
_refine_ls_restrained_S_all 1.115
_refine_ls_R_factor_all 0.1016
_refine_ls_R_factor_gt 0.0818
_refine_ls_shift/su_max 0.000
_refine_ls_shift/su_mean 0.000
_refine_ls_structure_factor_coef Fsqd
_refine_ls_weighting_details 'calc w=1/[\s^2^(Fo^2^)+(0.1507P)^2^+0.0000P] where P=(Fo^2^+2Fc^2^)/3'
_refine_ls_weighting_scheme calc
_refine_ls_wR_factor_gt 0.2288
_refine_ls_wR_factor_ref 0.2394
_reflns_number_gt 18427
_reflns_number_total 26141
_reflns_threshold_expression >2sigma(I)
_cod_data_source_file ic201746q_si_002.cif
_cod_data_source_block p1
_cod_original_cell_volume 16968(2)
_cod_database_code 4327136

loop_
_symmetry_equiv_pos_as_xyz
'x, y, z'
'-x, y+1/2, -z+1/2'
'-x, -y, -z'
'x, -y-1/2, z-1/2'

loop_
_atom_site_label
_atom_site_type_symbol
_atom_site_fract_x
_atom_site_fract_y
_atom_site_fract_z
_atom_site_U_iso_or_equiv
_atom_site_adp_type
_atom_site_occupancy
_atom_site_symmetry_multiplicity
_atom_site_calc_flag
_atom_site_refinement_flags
Ag1 Ag 0.51379(5) 0.38999(3) 0.37727(3) 0.0389(2) Uani 1 1 d .
Ag2 Ag 0.17258(5) 0.34397(3) 0.38182(3) 0.0390(2) Uani 1 1 d .
Ag3 Ag 0.19955(5) 0.41769(3) 0.31023(3) 0.0470(2) Uani 1 1 d .
Ag4 Ag 0.19831(6) 0.44714(3) 0.39523(3) 0.0454(2) Uani 1 1 d .
Ag5 Ag 0.37527(5) 0.32651(3) 0.38899(3) 0.0412(2) Uani 1 1 d .
Ag6 Ag 0.19349(6) 0.28720(3) 0.26457(3) 0.0470(2) Uani 1 1 d .
Ag7 Ag 0.10017(7) 0.26015(3) 0.35025(3) 0.0526(3) Uani 1 1 d .
Ag8 Ag 0.36597(6) 0.41188(3) 0.28265(3) 0.0492(3) Uani 1 1 d .
Ag9 Ag 0.30240(7) 0.21955(3) 0.40233(3) 0.0501(3) Uani 1 1 d .
Ag10 Ag 0.04685(6) 0.41124(3) 0.35792(3) 0.0526(3) Uani 1 1 d .
Ag11 Ag 0.52100(7) 0.30804(3) 0.27019(3) 0.0564(3) Uani 1 1 d .
Ag12 Ag 0.06493(7) 0.34406(3) 0.22971(3) 0.0543(3) Uani 1 1 d .
Ag13 Ag 0.47062(7) 0.23523(3) 0.38904(3) 0.0516(3) Uani 1 1 d .
Ag14 Ag 0.38207(6) 0.43697(3) 0.42332(4) 0.0613(3) Uani 1 1 d .
Ag15 Ag 0.34676(7) 0.25300(4) 0.30366(4) 0.0710(4) Uani 1 1 d .
Ag16 Ag 0.22611(8) 0.34416(4) 0.19446(3) 0.0616(3) Uani 1 1 d .
Ag17 Ag 0.43288(11) 0.35863(5) 0.19731(4) 0.0899(5) Uani 1 1 d .
S1 S 0.52159(19) 0.45216(10) 0.42342(8) 0.0389(7) Uani 1 1 d .
S2 S 0.4070(3) 0.18920(11) 0.44197(11) 0.0658(12) Uani 1 1 d .
S3 S 0.3201(3) 0.40532(12) 0.21452(11) 0.0642(11) Uani 1 1 d .
S4 S 0.0994(3) 0.35483(11) 0.15992(10) 0.0597(10) Uani 1 1 d .
S5 S 0.4923(2) 0.24410(10) 0.31482(10) 0.0461(8) Uani 1 1 d .
S6 S 0.0614(2) 0.46283(11) 0.41456(10) 0.0483(8) Uani 1 1 d .
S7 S 0.5649(3) 0.32879(11) 0.20273(11) 0.0582(9) Uani 1 1 d .
S8 S 0.3198(2) 0.28336(10) 0.22830(10) 0.0487(8) Uani 1 1 d .
S9 S 0.06948(19) 0.40511(10) 0.28312(10) 0.0439(7) Uani 1 1 d .
S10 S 0.2286(2) 0.21852(10) 0.34104(11) 0.0485(8) Uani 1 1 d .
S11 S 0.27667(17) 0.38026(9) 0.42627(8) 0.0349(6) Uani 1 1 d .
S12 S 0.31027(18) 0.45690(9) 0.34149(9) 0.0385(7) Uani 1 1 d .
S13 S 0.49848(18) 0.38219(9) 0.30446(8) 0.0370(6) Uani 1 1 d .
S14 S 0.0520(2) 0.27945(11) 0.27715(10) 0.0486(8) Uani 1 1 d .
S15 S 0.51034(17) 0.31297(9) 0.41151(9) 0.0370(6) Uani 1 1 d .
S16 S 0.03009(17) 0.32684(10) 0.37816(9) 0.0390(7) Uani 1 1 d .
S17 S 0.28831(15) 0.33559(8) 0.32610(8) 0.0267(5) Uani 1 1 d .
C11 C 0.5339(7) 0.5029(4) 0.3978(3) 0.034(3) Uani 1 1 d .
C12 C 0.4997(7) 0.5127(4) 0.3604(4) 0.039(3) Uani 1 1 d .
H12A H 0.4687 0.4907 0.3473 0.046 Uiso 1 1 calc R
C13 C 0.5106(8) 0.5532(5) 0.3430(5) 0.057(4) Uani 1 1 d .
H13A H 0.4894 0.5586 0.3173 0.069 Uiso 1 1 calc R
C14 C 0.5525(10) 0.5867(5) 0.3625(5) 0.059(4) Uani 1 1 d .
H14A H 0.5575 0.6153 0.3506 0.071 Uiso 1 1 calc R
C15 C 0.5864(9) 0.5790(5) 0.3985(4) 0.054(4) Uani 1 1 d .
H15A H 0.6146 0.6021 0.4118 0.065 Uiso 1 1 calc R
C16 C 0.5794(7) 0.5368(4) 0.4158(4) 0.043(3) Uani 1 1 d .
C17 C 0.6206(9) 0.5259(4) 0.4536(4) 0.045(3) Uani 1 1 d .
C21 C 0.4187(8) 0.1325(2) 0.4261(3) 0.066(5) Uani 1 1 d G
C22 C 0.4389(8) 0.1210(3) 0.3874(2) 0.066(5) Uani 1 1 d G
H22A H 0.4459 0.1436 0.3679 0.079 Uiso 1 1 calc R
C23 C 0.4489(8) 0.0764(3) 0.3771(2) 0.077(5) Uani 1 1 d G
H23A H 0.4627 0.0686 0.3507 0.093 Uiso 1 1 calc R
C24 C 0.4386(10) 0.0433(2) 0.4056(3) 0.117(10) Uani 1 1 d G
H24A H 0.4454 0.0128 0.3986 0.141 Uiso 1 1 calc R
C25 C 0.4184(10) 0.0548(3) 0.4443(3) 0.123(10) Uani 1 1 d G
H25A H 0.4114 0.0322 0.4637 0.148 Uiso 1 1 calc R
C26 C 0.4085(9) 0.0994(3) 0.4545(2) 0.093(6) Uani 1 1 d GDU
C27 C 0.3900(12) 0.1127(6) 0.4984(4) 0.131(9) Uiso 1 1 d D
C31 C 0.3015(10) 0.4561(4) 0.1887(5) 0.060(4) Uani 1 1 d .
C32 C 0.2193(11) 0.4736(5) 0.1928(5) 0.069(5) Uani 1 1 d .
H32A H 0.1810 0.4578 0.2080 0.083 Uiso 1 1 calc R
C33 C 0.1999(12) 0.5120(5) 0.1748(5) 0.073(5) Uani 1 1 d .
H33A H 0.1473 0.5235 0.1768 0.088 Uiso 1 1 calc R
C34 C 0.2590(13) 0.5356(6) 0.1524(6) 0.084(6) Uani 1 1 d .
H34A H 0.2454 0.5632 0.1403 0.101 Uiso 1 1 calc R
C35 C 0.3335(11) 0.5196(5) 0.1481(5) 0.066(4) Uani 1 1 d .
H35A H 0.3710 0.5357 0.1327 0.079 Uiso 1 1 calc R
C36 C 0.3561(9) 0.4792(5) 0.1663(4) 0.052(4) Uani 1 1 d .
C37 C 0.4377(13) 0.4621(6) 0.1578(5) 0.071(5) Uani 1 1 d .
C41 C 0.0863(11) 0.3022(4) 0.1355(4) 0.057(4) Uani 1 1 d .
C42 C 0.1021(9) 0.2621(4) 0.1560(4) 0.051(3) Uani 1 1 d .
H42A H 0.1224 0.2624 0.1823 0.061 Uiso 1 1 calc R
C43 C 0.0870(9) 0.2219(4) 0.1361(4) 0.047(3) Uani 1 1 d .
H43A H 0.0953 0.1944 0.1494 0.056 Uiso 1 1 calc R
C44 C 0.0599(10) 0.2220(4) 0.0972(4) 0.056(4) Uani 1 1 d .
H44A H 0.0491 0.1944 0.0844 0.068 Uiso 1 1 calc R
C45 C 0.0493(12) 0.2588(6) 0.0784(5) 0.079(5) Uani 1 1 d .
H45A H 0.0307 0.2580 0.0518 0.094 Uiso 1 1 calc R
C46 C 0.0650(11) 0.3014(4) 0.0969(4) 0.058(4) Uani 1 1 d .
C47 C 0.0565(15) 0.3439(6) 0.0758(5) 0.078(5) Uani 1 1 d .
C51 C 0.5111(7) 0.1879(4) 0.2979(4) 0.044(3) Uani 1 1 d .
C52 C 0.4681(8) 0.1699(5) 0.2678(4) 0.050(3) Uani 1 1 d .
H52A H 0.4297 0.1881 0.2549 0.060 Uiso 1 1 calc R
C53 C 0.4779(9) 0.1256(5) 0.2547(4) 0.055(4) Uani 1 1 d .
H53A H 0.4433 0.1129 0.2355 0.067 Uiso 1 1 calc R
C54 C 0.5376(10) 0.1021(4) 0.2703(5) 0.062(4) Uani 1 1 d .
H54A H 0.5473 0.0728 0.2608 0.074 Uiso 1 1 calc R
C55 C 0.5843(10) 0.1188(5) 0.2992(5) 0.070(5) Uani 1 1 d .
H55A H 0.6240 0.1003 0.3106 0.084 Uiso 1 1 calc R
C56 C 0.5759(9) 0.1621(5) 0.3124(5) 0.068(5) Uani 1 1 d D
C57 C 0.627(2) 0.1810(8) 0.3449(9) 0.130(9) Uiso 1 1 d D
C61 C 0.0473(8) 0.5209(3) 0.3992(4) 0.058(4) Uiso 1 1 d G
C62 C 0.1061(7) 0.5418(5) 0.3769(4) 0.142(10) Uiso 1 1 d G
H62A H 0.1502 0.5250 0.3674 0.171 Uiso 1 1 calc R
C63 C 0.1005(9) 0.5871(5) 0.3687(5) 0.129(9) Uiso 1 1 d G
H63A H 0.1407 0.6014 0.3535 0.155 Uiso 1 1 calc R
C64 C 0.0361(10) 0.6116(3) 0.3826(5) 0.095(6) Uiso 1 1 d G
H64A H 0.0322 0.6426 0.3770 0.114 Uiso 1 1 calc R
C65 C -0.0228(8) 0.5907(5) 0.4049(5) 0.143(10) Uiso 1 1 d G
H65A H -0.0668 0.6074 0.4144 0.172 Uiso 1 1 calc R
C66 C -0.0172(8) 0.5453(5) 0.4132(4) 0.109(7) Uiso 1 1 d GD
C71 C 0.5706(9) 0.2788(4) 0.1751(4) 0.050(3) Uani 1 1 d .
C72 C 0.5334(14) 0.2399(6) 0.1875(5) 0.083(6) Uani 1 1 d .
H72A H 0.5021 0.2406 0.2109 0.099 Uiso 1 1 calc R
C73 C 0.5399(14) 0.2012(6) 0.1675(5) 0.086(6) Uani 1 1 d .
H73A H 0.5117 0.1756 0.1765 0.103 Uiso 1 1 calc R
C74 C 0.5870(12) 0.1982(6) 0.1343(5) 0.072(5) Uani 1 1 d .
H74A H 0.5934 0.1703 0.1214 0.086 Uiso 1 1 calc R
C75 C 0.6245(11) 0.2349(7) 0.1199(5) 0.075(6) Uani 1 1 d .
H75A H 0.6542 0.2330 0.0960 0.090 Uiso 1 1 calc R
C76 C 0.6194(9) 0.2752(5) 0.1400(4) 0.049(3) Uani 1 1 d .
C77 C 0.6613(10) 0.3170(6) 0.1244(5) 0.066(4) Uani 1 1 d .
C81 C 0.3049(8) 0.2359(4) 0.1960(4) 0.043(3) Uani 1 1 d .
C82 C 0.2870(9) 0.1968(4) 0.2152(4) 0.053(4) Uani 1 1 d .
H82A H 0.2822 0.1968 0.2433 0.063 Uiso 1 1 calc R
C83 C 0.2755(10) 0.1562(4) 0.1937(5) 0.060(4) Uani 1 1 d .
H83A H 0.2601 0.1295 0.2069 0.072 Uiso 1 1 calc R
C84 C 0.2879(11) 0.1572(5) 0.1527(4) 0.064(5) Uani 1 1 d .
H84A H 0.2817 0.1308 0.1374 0.077 Uiso 1 1 calc R
C85 C 0.3091(9) 0.1965(4) 0.1349(4) 0.051(3) Uani 1 1 d .
H85A H 0.3185 0.1963 0.1071 0.061 Uiso 1 1 calc R
C86 C 0.3176(8) 0.2372(5) 0.1553(4) 0.050(3) Uani 1 1 d .
C87 C 0.3351(11) 0.2763(5) 0.1298(5) 0.064(4) Uani 1 1 d .
C91 C 0.0406(8) 0.4584(4) 0.2647(4) 0.046(3) Uani 1 1 d .
C92 C 0.0836(12) 0.4967(5) 0.2763(7) 0.088(6) Uani 1 1 d .
H92A H 0.1253 0.4936 0.2952 0.105 Uiso 1 1 calc R
C93 C 0.0667(10) 0.5382(5) 0.2612(8) 0.107(9) Uani 1 1 d .
H93A H 0.0949 0.5636 0.2706 0.128 Uiso 1 1 calc R
C94 C 0.0109(12) 0.5430(5) 0.2333(7) 0.090(6) Uani 1 1 d .
H94A H -0.0009 0.5717 0.2230 0.108 Uiso 1 1 calc R
C95 C -0.0313(10) 0.5046(5) 0.2190(5) 0.064(4) Uani 1 1 d .
H95A H -0.0695 0.5076 0.1984 0.077 Uiso 1 1 calc R
C96 C -0.0159(8) 0.4626(4) 0.2355(4) 0.047(3) Uani 1 1 d .
C97 C -0.0669(8) 0.4246(5) 0.2211(4) 0.051(4) Uani 1 1 d .
C101 C 0.2184(10) 0.1606(4) 0.3305(4) 0.053(4) Uani 1 1 d .
C102 C 0.2832(9) 0.1385(5) 0.3151(5) 0.064(4) Uani 1 1 d .
H10A H 0.3304 0.1551 0.3103 0.077 Uiso 1 1 calc R
C103 C 0.2833(11) 0.0945(4) 0.3063(5) 0.071(5) Uani 1 1 d .
H10B H 0.3287 0.0811 0.2945 0.086 Uiso 1 1 calc R
C104 C 0.2166(12) 0.0689(5) 0.3149(5) 0.074(5) Uani 1 1 d .
H10C H 0.2162 0.0374 0.3113 0.089 Uiso 1 1 calc R
C105 C 0.1518(14) 0.0914(6) 0.3287(7) 0.099(7) Uani 1 1 d .
H10D H 0.1046 0.0745 0.3326 0.118 Uiso 1 1 calc R
C106 C 0.1481(10) 0.1366(5) 0.3376(5) 0.081(6) Uani 1 1 d D
C107 C 0.0618(8) 0.1540(6) 0.3458(7) 0.104(7) Uani 1 1 d D
C111 C 0.2484(7) 0.3668(4) 0.4758(3) 0.036(3) Uani 1 1 d .
C112 C 0.2472(7) 0.4009(4) 0.5033(3) 0.035(3) Uani 1 1 d .
H11A H 0.2615 0.4300 0.4946 0.042 Uiso 1 1 calc R
C113 C 0.2268(9) 0.3956(4) 0.5418(4) 0.052(4) Uani 1 1 d .
H11B H 0.2285 0.4200 0.5598 0.062 Uiso 1 1 calc R
C114 C 0.2036(10) 0.3538(4) 0.5544(4) 0.056(4) Uani 1 1 d .
H11C H 0.1909 0.3493 0.5816 0.067 Uiso 1 1 calc R
C115 C 0.1988(10) 0.3203(4) 0.5297(4) 0.056(4) Uani 1 1 d .
H11D H 0.1794 0.2923 0.5388 0.068 Uiso 1 1 calc R
C116 C 0.2222(8) 0.3255(4) 0.4894(3) 0.041(3) Uani 1 1 d .
C117 C 0.2197(11) 0.2837(4) 0.4630(4) 0.059(4) Uani 1 1 d .
C121 C 0.2967(7) 0.5130(4) 0.3262(4) 0.040(3) Uani 1 1 d .
C122 C 0.2854(8) 0.5215(4) 0.2858(4) 0.049(3) Uani 1 1 d .
H12B H 0.2808 0.4972 0.2678 0.058 Uiso 1 1 calc R
C123 C 0.2809(11) 0.5653(4) 0.2715(5) 0.065(5) Uani 1 1 d .
H12C H 0.2754 0.5705 0.2438 0.078 Uiso 1 1 calc R
C124 C 0.2845(11) 0.6013(5) 0.2978(5) 0.071(5) Uani 1 1 d .
H12D H 0.2784 0.6310 0.2885 0.085 Uiso 1 1 calc R
C125 C 0.2965(11) 0.5932(5) 0.3363(5) 0.071(5) Uani 1 1 d .
H12E H 0.3017 0.6180 0.3537 0.085 Uiso 1 1 calc R
C126 C 0.3018(8) 0.5504(4) 0.3528(4) 0.044(3) Uani 1 1 d .
C127 C 0.3142(8) 0.5458(4) 0.3966(4) 0.043(3) Uani 1 1 d .
C131 C 0.5724(8) 0.4190(4) 0.2849(4) 0.045(3) Uani 1 1 d .
C132 C 0.5486(9) 0.4574(5) 0.2618(4) 0.054(4) Uani 1 1 d .
H13B H 0.4941 0.4617 0.2554 0.065 Uiso 1 1 calc R
C133 C 0.6022(11) 0.4864(6) 0.2496(5) 0.078(5) Uani 1 1 d .
H13C H 0.5858 0.5126 0.2360 0.094 Uiso 1 1 calc R
C134 C 0.6839(12) 0.4787(7) 0.2567(6) 0.094(7) Uani 1 1 d .
H13D H 0.7225 0.4993 0.2472 0.112 Uiso 1 1 calc R
C135 C 0.7071(11) 0.4422(7) 0.2770(5) 0.077(5) Uani 1 1 d .
H13E H 0.7624 0.4372 0.2809 0.092 Uiso 1 1 calc R
C136 C 0.6527(8) 0.4116(5) 0.2925(4) 0.048(3) Uani 1 1 d .
C137 C 0.6804(9) 0.3741(5) 0.3163(4) 0.054(4) Uani 1 1 d .
C141 C 0.0347(8) 0.2263(4) 0.2523(4) 0.049(3) Uani 1 1 d .
C142 C 0.0878(9) 0.1930(5) 0.2533(4) 0.051(3) Uani 1 1 d .
H14B H 0.1363 0.1973 0.2673 0.061 Uiso 1 1 calc R
C143 C 0.0748(12) 0.1528(5) 0.2348(5) 0.074(5) Uani 1 1 d .
H14C H 0.1141 0.1300 0.2352 0.088 Uiso 1 1 calc R
C144 C 0.0023(13) 0.1462(6) 0.2155(5) 0.081(6) Uani 1 1 d .
H14D H -0.0092 0.1185 0.2029 0.097 Uiso 1 1 calc R
C145 C -0.0524(11) 0.1808(6) 0.2150(5) 0.076(5) Uani 1 1 d .
H14E H -0.1018 0.1766 0.2018 0.091 Uiso 1 1 calc R
C146 C -0.0365(10) 0.2208(5) 0.2331(6) 0.075(5) Uani 1 1 d D
C147 C -0.1026(16) 0.2567(9) 0.2368(7) 0.137(11) Uiso 1 1 d D
C151 C 0.4983(9) 0.3171(4) 0.4644(4) 0.052(4) Uani 1 1 d .
C152 C 0.4257(10) 0.3054(5) 0.4835(4) 0.059(4) Uani 1 1 d .
H15B H 0.3822 0.2965 0.4673 0.070 Uiso 1 1 calc R
C153 C 0.4148(10) 0.3061(5) 0.5228(4) 0.058(4) Uani 1 1 d .
H15C H 0.3671 0.2955 0.5347 0.069 Uiso 1 1 calc R
C154 C 0.4790(13) 0.3237(6) 0.5462(5) 0.081(6) Uani 1 1 d .
H15D H 0.4724 0.3278 0.5740 0.097 Uiso 1 1 calc R
C155 C 0.5520(12) 0.3349(5) 0.5280(5) 0.070(5) Uani 1 1 d .
H15E H 0.5955 0.3446 0.5438 0.084 Uiso 1 1 calc R
C156 C 0.5606(9) 0.3320(4) 0.4870(5) 0.053(4) Uani 1 1 d .
C157 C 0.6442(10) 0.3430(6) 0.4702(5) 0.063(4) Uani 1 1 d .
C161 C -0.0010(7) 0.3246(5) 0.4292(4) 0.049(3) Uani 1 1 d .
C162 C 0.0389(9) 0.3504(5) 0.4579(4) 0.054(4) Uani 1 1 d .
H16A H 0.0822 0.3688 0.4503 0.065 Uiso 1 1 calc R
C163 C 0.0152(11) 0.3488(8) 0.4965(5) 0.083(6) Uani 1 1 d .
H16B H 0.0414 0.3667 0.5157 0.100 Uiso 1 1 calc R
C164 C -0.0483(11) 0.3206(7) 0.5080(5) 0.082(6) Uani 1 1 d .
H16C H -0.0651 0.3205 0.5349 0.099 Uiso 1 1 calc R
C165 C -0.0855(11) 0.2939(7) 0.4815(4) 0.072(5) Uani 1 1 d .
H16D H -0.1266 0.2741 0.4895 0.087 Uiso 1 1 calc R
C166 C -0.0606(8) 0.2968(6) 0.4410(4) 0.058(4) Uani 1 1 d .
C167 C -0.1100(9) 0.2683(8) 0.4119(5) 0.076(6) Uani 1 1 d .
O11 O 0.5891(5) 0.5391(3) 0.4873(2) 0.052(2) Uani 1 1 d .
O12 O 0.6848(6) 0.5044(3) 0.4515(3) 0.052(2) Uani 1 1 d .
O21 O 0.3173(11) 0.1131(6) 0.5059(6) 0.138(6) Uiso 1 1 d D
O22 O 0.4499(12) 0.1206(7) 0.5191(6) 0.160(8) Uiso 1 1 d D
O31 O 0.4958(9) 0.4796(5) 0.1749(4) 0.097(4) Uani 1 1 d .
O32 O 0.4460(9) 0.4323(5) 0.1354(5) 0.109(5) Uani 1 1 d .
O41 O -0.0120(9) 0.3637(4) 0.0780(4) 0.090(4) Uani 1 1 d .
O42 O 0.1055(13) 0.3565(4) 0.0520(4) 0.121(6) Uani 1 1 d .
O51 O 0.696(3) 0.1797(15) 0.3339(14) 0.34(2) Uiso 1 1 d D
O52 O 0.6069(9) 0.1983(4) 0.3751(4) 0.097(5) Uani 1 1 d D
O61 O -0.065(2) 0.5284(12) 0.4820(8) 0.264(16) Uiso 1 1 d D
O62 O -0.1270(16) 0.5074(9) 0.4246(8) 0.187(9) Uiso 1 1 d D
O71 O 0.6347(11) 0.3303(5) 0.0912(5) 0.116(5) Uani 1 1 d .
O72 O 0.7170(8) 0.3340(5) 0.1435(4) 0.093(4) Uani 1 1 d .
O81 O 0.3257(10) 0.3165(4) 0.1447(3) 0.087(4) Uani 1 1 d .
O82 O 0.3537(8) 0.2707(3) 0.0954(3) 0.075(3) Uani 1 1 d .
O91 O -0.0937(8) 0.3973(4) 0.2450(3) 0.079(4) Uani 1 1 d .
O92 O -0.0829(7) 0.4253(4) 0.1843(3) 0.077(3) Uani 1 1 d .
O101 O 0.0580(7) 0.1871(3) 0.3679(4) 0.076(3) Uani 1 1 d D
O102 O -0.0015(8) 0.1367(5) 0.3323(5) 0.110(5) Uani 1 1 d D
O111 O 0.2383(7) 0.2864(3) 0.4264(3) 0.053(3) Uani 1 1 d .
O112 O 0.1979(10) 0.2478(3) 0.4789(3) 0.088(5) Uani 1 1 d .
O121 O 0.2945(5) 0.5107(3) 0.4153(2) 0.042(2) Uani 1 1 d .
O122 O 0.3374(7) 0.5800(3) 0.4144(3) 0.061(3) Uani 1 1 d .
O131 O 0.7023(10) 0.3396(4) 0.2994(4) 0.096(4) Uani 1 1 d .
O132 O 0.6824(13) 0.3768(6) 0.3519(5) 0.159(9) Uani 1 1 d .
O141 O -0.1138(17) 0.2745(9) 0.2037(7) 0.191(10) Uiso 1 1 d D
O142 O -0.1365(9) 0.2671(5) 0.2686(6) 0.150(9) Uani 1 1 d D
O151 O 0.6667(8) 0.3817(4) 0.4744(4) 0.087(4) Uani 1 1 d .
O152 O 0.6816(7) 0.3109(5) 0.4530(5) 0.098(5) Uani 1 1 d .
O161 O -0.1154(11) 0.2290(6) 0.4187(6) 0.130(7) Uani 1 1 d .
O162 O -0.1430(8) 0.2899(7) 0.3854(4) 0.130(7) Uani 1 1 d .
C67 C -0.0739(13) 0.5258(7) 0.4451(7) 0.177(14) Uiso 1 1 d D

loop_
_atom_site_aniso_label
_atom_site_aniso_U_11
_atom_site_aniso_U_22
_atom_site_aniso_U_33
_atom_site_aniso_U_23
_atom_site_aniso_U_13
_atom_site_aniso_U_12
Ag1 0.0297(5) 0.0387(5) 0.0482(5) -0.0039(4) -0.0039(4) -0.0024(4)
Ag2 0.0190(4) 0.0400(5) 0.0581(5) 0.0027(4) -0.0063(4) -0.0042(4)
Ag3 0.0232(5) 0.0447(5) 0.0732(6) -0.0003(4) -0.0134(4) -0.0025(4)
Ag4 0.0294(5) 0.0438(5) 0.0628(6) 0.0005(4) -0.0011(4) 0.0065(4)
Ag5 0.0214(4) 0.0437(5) 0.0586(5) 0.0068(4) -0.0112(4) 0.0025(4)
Ag6 0.0378(5) 0.0390(5) 0.0643(6) -0.0041(4) -0.0099(4) 0.0004(4)
Ag7 0.0467(6) 0.0387(5) 0.0725(7) -0.0071(4) -0.0080(5) -0.0074(5)
Ag8 0.0395(6) 0.0477(5) 0.0606(6) -0.0001(4) -0.0066(4) 0.0011(5)
Ag9 0.0527(6) 0.0353(5) 0.0623(6) -0.0038(4) -0.0086(5) -0.0068(4)
Ag10 0.0327(5) 0.0467(5) 0.0783(7) -0.0017(5) 0.0043(5) 0.0029(4)
Ag11 0.0608(7) 0.0431(5) 0.0652(6) -0.0088(4) -0.0047(5) -0.0016(5)
Ag12 0.0561(7) 0.0454(5) 0.0614(6) -0.0068(4) -0.0183(5) 0.0121(5)
Ag13 0.0483(6) 0.0335(5) 0.0729(6) -0.0057(4) -0.0234(5) 0.0023(4)
Ag14 0.0337(6) 0.0443(6) 0.1059(9) -0.0107(5) 0.0149(5) -0.0132(5)
Ag15 0.0507(7) 0.0410(6) 0.1215(10) -0.0197(6) -0.0082(7) 0.0141(5)
Ag16 0.0680(8) 0.0535(6) 0.0633(6) -0.0028(5) -0.0051(5) -0.0029(6)
Ag17 0.1110(13) 0.0719(8) 0.0870(9) -0.0102(7) -0.0260(8) 0.0358(8)
S1 0.0354(17) 0.0387(16) 0.0427(15) 0.0024(12) -0.0051(13) -0.0140(13)
S2 0.103(4) 0.0334(17) 0.061(2) -0.0019(14) -0.026(2) 0.0091(19)
S3 0.085(3) 0.0403(18) 0.068(2) -0.0024(16) -0.024(2) 0.0011(19)
S4 0.089(3) 0.0343(17) 0.0557(19) -0.0015(14) -0.0213(19) 0.0064(18)
S5 0.0385(18) 0.0326(15) 0.067(2) -0.0046(14) -0.0023(15) 0.0063(14)
S6 0.0344(18) 0.0420(17) 0.069(2) -0.0036(15) 0.0064(15) 0.0047(14)
S7 0.064(3) 0.0405(18) 0.070(2) -0.0093(16) 0.0105(19) -0.0059(17)
S8 0.049(2) 0.0400(17) 0.0572(19) -0.0111(14) -0.0119(15) 0.0027(15)
S9 0.0269(16) 0.0363(16) 0.069(2) -0.0089(14) -0.0181(14) 0.0007(13)
S10 0.0428(19) 0.0290(15) 0.074(2) -0.0101(14) -0.0174(16) -0.0022(14)
S11 0.0271(15) 0.0315(14) 0.0460(15) 0.0033(11) -0.0049(12) -0.0036(12)
S12 0.0325(16) 0.0326(15) 0.0503(16) -0.0004(12) -0.0052(13) 0.0012(13)
S13 0.0305(16) 0.0366(15) 0.0440(15) 0.0001(12) -0.0047(12) 0.0059(13)
S14 0.0396(19) 0.0437(17) 0.063(2) -0.0079(14) -0.0113(15) 0.0020(15)
S15 0.0257(15) 0.0320(14) 0.0533(17) -0.0033(12) -0.0163(12) 0.0003(12)
S16 0.0182(14) 0.0449(16) 0.0540(17) -0.0003(13) -0.0011(12) -0.0022(13)
S17 0.0191(13) 0.0214(12) 0.0396(14) -0.0024(10) -0.0079(10) -0.0016(10)
C11 0.030(6) 0.028(6) 0.045(6) 0.007(5) -0.017(5) -0.013(5)
C12 0.017(6) 0.036(6) 0.063(8) 0.001(6) -0.003(5) -0.009(5)
C13 0.024(7) 0.067(9) 0.080(10) 0.026(8) -0.016(7) -0.007(7)
C14 0.057(10) 0.044(8) 0.076(10) 0.006(7) -0.008(8) -0.010(7)
C15 0.058(10) 0.051(8) 0.054(8) 0.008(6) -0.002(7) -0.025(7)
C16 0.028(7) 0.044(7) 0.056(8) -0.006(6) 0.002(6) -0.006(6)
C17 0.051(9) 0.026(6) 0.059(8) 0.000(5) 0.002(7) -0.029(6)
C21 0.094(14) 0.026(7) 0.078(10) 0.012(6) -0.023(9) -0.005(7)
C22 0.102(14) 0.053(9) 0.043(8) -0.009(6) -0.027(8) 0.007(9)
C23 0.087(14) 0.065(10) 0.080(11) -0.009(9) -0.008(10) -0.007(10)
C24 0.25(3) 0.019(7) 0.085(13) 0.007(8) 0.013(15) 0.022(12)
C25 0.21(3) 0.037(9) 0.119(17) -0.002(10) 0.011(18) 0.047(13)
C26 0.101(7) 0.087(7) 0.091(7) -0.002(5) 0.002(5) 0.000(5)
C31 0.069(11) 0.031(7) 0.079(10) -0.001(6) -0.009(8) 0.010(7)
C32 0.075(12) 0.066(10) 0.068(10) -0.018(8) -0.034(9) -0.005(9)
C33 0.084(13) 0.049(9) 0.085(11) 0.006(8) -0.052(10) 0.009(9)
C34 0.088(15) 0.061(10) 0.104(14) 0.015(10) -0.036(12) -0.005(11)
C35 0.073(12) 0.037(8) 0.089(11) 0.009(7) -0.028(9) 0.002(8)
C36 0.054(9) 0.050(8) 0.053(8) -0.009(6) -0.018(7) -0.015(7)
C37 0.087(14) 0.068(11) 0.060(9) -0.014(8) -0.029(9) 0.012(10)
C41 0.085(12) 0.037(7) 0.049(8) -0.007(6) -0.016(8) 0.003(7)
C42 0.053(9) 0.047(8) 0.052(8) 0.000(6) -0.003(7) 0.002(7)
C43 0.054(9) 0.021(6) 0.066(9) -0.007(5) 0.000(7) 0.002(6)
C44 0.075(11) 0.029(7) 0.066(9) -0.010(6) -0.009(8) 0.007(7)
C45 0.096(15) 0.076(12) 0.064(10) -0.024(9) -0.020(10) 0.028(11)
C46 0.083(12) 0.041(7) 0.049(8) -0.007(6) 0.011(8) 0.006(8)
C47 0.114(18) 0.055(10) 0.064(11) 0.001(8) 0.005(11) 0.005(11)
C51 0.017(6) 0.046(7) 0.069(8) -0.014(6) 0.002(6) -0.009(6)
C52 0.039(8) 0.051(8) 0.060(8) -0.004(6) 0.001(6) 0.017(7)
C53 0.042(8) 0.053(8) 0.072(9) -0.011(7) -0.005(7) 0.008(7)
C54 0.076(12) 0.025(7) 0.085(11) -0.014(7) 0.010(9) 0.012(7)
C55 0.056(10) 0.058(9) 0.097(12) -0.015(9) -0.024(9) 0.030(8)
C56 0.046(9) 0.038(8) 0.120(13) -0.039(8) -0.042(9) 0.005(7)
C71 0.051(9) 0.049(8) 0.051(8) -0.003(6) -0.011(6) 0.005(7)
C72 0.125(18) 0.060(10) 0.064(10) -0.023(8) 0.003(10) -0.016(11)
C73 0.131(19) 0.072(11) 0.055(10) -0.002(8) 0.001(11) -0.011(12)
C74 0.089(14) 0.071(11) 0.056(9) -0.015(8) -0.033(9) 0.040(10)
C75 0.077(13) 0.098(14) 0.049(8) -0.011(9) -0.029(8) 0.051(11)
C76 0.044(8) 0.064(9) 0.038(7) -0.001(6) -0.009(6) 0.009(7)
C77 0.046(10) 0.077(11) 0.075(11) -0.006(9) 0.014(8) -0.005(9)
C81 0.034(7) 0.040(7) 0.056(8) -0.018(6) -0.012(6) 0.011(6)
C82 0.061(10) 0.040(7) 0.057(8) -0.009(6) -0.011(7) 0.005(7)
C83 0.056(10) 0.034(7) 0.089(11) -0.015(7) -0.010(8) 0.005(7)
C84 0.092(13) 0.046(8) 0.053(9) -0.015(7) -0.024(8) 0.021(8)
C85 0.050(9) 0.048(8) 0.056(8) -0.020(6) -0.005(7) 0.007(7)
C86 0.039(8) 0.054(8) 0.058(8) -0.009(6) -0.008(6) 0.001(7)
C87 0.071(12) 0.061(10) 0.060(10) -0.012(7) -0.009(8) -0.006(8)
C91 0.039(8) 0.025(6) 0.072(9) -0.024(6) -0.012(6) 0.010(6)
C92 0.070(13) 0.035(8) 0.158(18) -0.007(9) -0.042(12) 0.008(8)
C93 0.027(9) 0.033(9) 0.26(3) 0.009(12) -0.001(13) 0.014(7)
C94 0.075(14) 0.032(8) 0.163(19) -0.006(10) -0.003(13) 0.028(9)
C95 0.060(10) 0.059(10) 0.072(10) 0.012(7) -0.005(8) 0.016(8)
C96 0.028(7) 0.043(7) 0.071(9) -0.014(6) 0.001(6) 0.003(6)
C97 0.036(8) 0.066(9) 0.052(8) -0.007(7) -0.022(6) 0.015(7)
C101 0.063(10) 0.026(6) 0.070(9) -0.006(6) -0.008(7) 0.003(7)
C102 0.043(9) 0.041(8) 0.109(13) 0.010(8) -0.027(9) 0.002(7)
C103 0.078(13) 0.026(7) 0.110(13) -0.024(7) -0.009(10) 0.009(8)
C104 0.092(15) 0.050(9) 0.080(11) -0.027(8) 0.004(10) -0.006(10)
C105 0.100(16) 0.045(9) 0.151(19) -0.021(10) 0.055(14) -0.012(10)
C106 0.113(17) 0.028(7) 0.102(13) -0.015(8) 0.040(12) -0.014(9)
C107 0.049(12) 0.104(17) 0.16(2) -0.021(15) 0.000(13) -0.016(12)
C111 0.024(6) 0.046(7) 0.038(6) 0.003(5) -0.011(5) 0.006(5)
C112 0.031(7) 0.035(6) 0.039(6) -0.005(5) -0.002(5) -0.005(5)
C113 0.062(10) 0.029(7) 0.065(9) -0.012(6) 0.002(7) -0.018(6)
C114 0.090(12) 0.047(8) 0.031(6) -0.001(6) -0.022(7) -0.022(8)
C115 0.072(11) 0.033(7) 0.064(9) 0.004(6) -0.018(8) -0.017(7)
C116 0.055(9) 0.029(6) 0.037(6) 0.006(5) 0.002(6) 0.000(6)
C117 0.115(15) 0.022(6) 0.039(7) -0.005(5) -0.011(8) 0.009(7)
C121 0.019(6) 0.048(7) 0.054(7) 0.015(6) -0.012(5) -0.007(5)
C122 0.048(9) 0.039(7) 0.059(8) 0.001(6) -0.014(7) -0.012(6)
C123 0.082(12) 0.035(7) 0.079(10) 0.024(7) -0.035(9) -0.024(8)
C124 0.079(13) 0.045(8) 0.089(12) 0.013(8) -0.037(10) -0.002(8)
C125 0.086(13) 0.046(8) 0.082(11) 0.000(7) -0.043(10) -0.013(8)
C126 0.037(7) 0.038(7) 0.056(8) 0.002(6) -0.012(6) -0.004(6)
C127 0.032(7) 0.026(6) 0.071(8) 0.001(6) -0.015(6) 0.004(5)
C131 0.038(8) 0.047(7) 0.049(7) -0.005(6) 0.004(6) -0.009(6)
C132 0.039(8) 0.053(8) 0.071(9) 0.008(7) -0.020(7) 0.006(7)
C133 0.076(13) 0.085(12) 0.075(11) 0.041(9) -0.006(9) -0.018(11)
C134 0.066(13) 0.113(16) 0.101(14) 0.012(12) 0.002(11) -0.070(13)
C135 0.048(10) 0.116(15) 0.067(10) -0.001(10) 0.002(8) 0.025(10)
C136 0.044(8) 0.062(8) 0.038(7) -0.004(6) 0.001(6) -0.014(7)
C137 0.041(8) 0.065(9) 0.057(9) -0.018(7) -0.011(7) 0.013(7)
C141 0.038(8) 0.039(7) 0.070(9) -0.004(6) -0.009(6) -0.010(6)
C142 0.051(9) 0.057(9) 0.043(7) -0.007(6) -0.018(6) -0.013(7)
C143 0.079(13) 0.051(9) 0.090(12) -0.010(8) 0.007(10) -0.021(9)
C144 0.098(16) 0.060(10) 0.084(12) 0.001(9) -0.028(11) -0.032(11)
C145 0.066(12) 0.064(11) 0.098(13) 0.006(9) -0.033(10) -0.027(10)
C146 0.049(10) 0.060(10) 0.117(14) 0.010(9) -0.036(10) -0.016(8)
C151 0.054(9) 0.030(6) 0.073(9) -0.003(6) -0.031(7) -0.009(6)
C152 0.056(10) 0.054(9) 0.066(10) 0.010(7) -0.018(8) -0.008(8)
C153 0.073(11) 0.053(8) 0.048(8) 0.001(6) -0.022(7) 0.000(8)
C154 0.111(17) 0.081(11) 0.050(9) 0.010(8) -0.048(10) -0.031(11)
C155 0.076(13) 0.066(10) 0.068(10) -0.004(8) -0.042(9) 0.000(9)
C156 0.052(9) 0.027(6) 0.079(10) 0.000(6) -0.013(7) -0.002(6)
C157 0.056(10) 0.066(10) 0.068(10) -0.012(8) -0.042(8) 0.007(9)
C161 0.018(6) 0.060(8) 0.069(9) 0.005(7) -0.011(6) 0.003(6)
C162 0.043(8) 0.060(9) 0.060(9) -0.013(7) -0.001(7) -0.020(7)
C163 0.056(11) 0.141(17) 0.052(9) -0.017(10) -0.006(8) -0.005(12)
C164 0.062(11) 0.142(17) 0.043(8) -0.009(9) -0.003(8) -0.015(12)
C165 0.061(11) 0.109(13) 0.047(8) 0.006(8) 0.001(8) -0.021(10)
C166 0.025(7) 0.083(10) 0.065(9) -0.005(8) -0.004(6) -0.005(7)
C167 0.024(8) 0.152(19) 0.053(9) -0.022(10) 0.001(7) -0.046(10)
O11 0.039(5) 0.069(6) 0.047(5) -0.021(4) 0.005(4) -0.030(5)
O12 0.052(6) 0.046(5) 0.058(5) -0.004(4) -0.009(5) -0.015(5)
O31 0.074(9) 0.119(11) 0.097(9) 0.014(8) -0.003(8) 0.024(9)
O32 0.083(11) 0.115(11) 0.128(12) -0.032(10) -0.016(9) 0.020(9)
O41 0.091(10) 0.089(9) 0.091(8) 0.025(7) -0.037(8) 0.022(8)
O42 0.21(2) 0.061(8) 0.097(10) 0.031(7) 0.024(12) 0.017(10)
O52 0.087(10) 0.088(8) 0.117(10) -0.011(8) -0.069(9) 0.020(8)
O71 0.139(15) 0.107(11) 0.101(11) 0.018(9) -0.014(10) -0.011(10)
O72 0.056(8) 0.125(11) 0.098(9) -0.001(8) -0.009(7) -0.032(8)
O81 0.154(14) 0.053(6) 0.054(6) 0.000(5) 0.019(7) 0.005(7)
O82 0.113(11) 0.059(6) 0.054(6) -0.012(5) 0.015(6) 0.004(6)
O91 0.074(9) 0.086(8) 0.078(7) 0.020(6) -0.031(6) -0.031(7)
O92 0.050(7) 0.105(9) 0.076(8) -0.013(6) -0.022(6) 0.015(6)
O101 0.059(8) 0.043(6) 0.126(10) -0.001(6) 0.009(7) -0.013(5)
O102 0.077(10) 0.092(10) 0.161(14) -0.013(9) -0.047(10) -0.002(8)
O111 0.085(8) 0.024(4) 0.049(5) -0.002(4) -0.003(5) 0.007(4)
O112 0.188(15) 0.022(5) 0.052(6) 0.003(4) 0.011(7) -0.026(6)
O121 0.034(5) 0.040(5) 0.054(5) -0.014(4) -0.013(4) -0.007(4)
O122 0.078(8) 0.037(5) 0.067(6) -0.009(4) -0.016(5) 0.004(5)
O131 0.129(13) 0.068(8) 0.091(9) -0.014(6) -0.019(8) 0.019(8)
O132 0.22(2) 0.168(16) 0.088(11) -0.024(10) -0.066(12) 0.122(16)
O142 0.072(11) 0.091(10) 0.29(3) -0.049(13) -0.096(14) 0.020(9)
O151 0.090(10) 0.072(8) 0.098(9) -0.024(6) 0.021(7) -0.019(7)
O152 0.037(7) 0.104(10) 0.154(13) -0.051(9) -0.020(7) 0.007(7)
O161 0.123(15) 0.098(11) 0.170(16) -0.035(10) 0.001(12) -0.058(11)
O162 0.038(7) 0.28(2) 0.076(9) 0.012(11) -0.021(7) -0.049(11)

loop_
_atom_type_symbol
_atom_type_description
_atom_type_scat_dispersion_real
_atom_type_scat_dispersion_imag
_atom_type_scat_source
C C 0.0181 0.0091 'International Tables Vol C Tables 4.2.6.8 and 6.1.1.4'
H H 0.0000 0.0000 'International Tables Vol C Tables 4.2.6.8 and 6.1.1.4'
O O 0.0492 0.0322 'International Tables Vol C Tables 4.2.6.8 and 6.1.1.4'
S S 0.3331 0.5567 'International Tables Vol C Tables 4.2.6.8 and 6.1.1.4'
Ag Ag 0.1306 4.2820 'International Tables Vol C Tables 4.2.6.8 and 6.1.1.4'

loop_
_geom_angle_atom_site_label_1
_geom_angle_atom_site_label_2
_geom_angle_atom_site_label_3
_geom_angle
S1 Ag1 S13 135.36(10)
S1 Ag1 S15 113.62(10)
S13 Ag1 S15 110.85(10)
S1 Ag1 Ag5 116.03(8)
S13 Ag1 Ag5 89.42(8)
S15 Ag1 Ag5 50.49(7)
S1 Ag1 Ag14 50.18(8)
S13 Ag1 Ag14 118.17(8)
S15 Ag1 Ag14 99.73(8)
Ag5 Ag1 Ag14 70.45(3)
S16 Ag2 O111 108.2(3)
S16 Ag2 S11 142.17(10)
O111 Ag2 S11 69.1(2)
S16 Ag2 S17 130.21(10)
O111 Ag2 S17 92.0(2)
S11 Ag2 S17 87.34(9)
S16 Ag2 Ag7 53.71(8)
O111 Ag2 Ag7 79.5(2)
S11 Ag2 Ag7 148.04(7)
S17 Ag2 Ag7 88.17(6)
S16 Ag2 Ag10 56.25(8)
O111 Ag2 Ag10 155.8(2)
S11 Ag2 Ag10 110.60(7)
S17 Ag2 Ag10 112.19(6)
Ag7 Ag2 Ag10 100.38(4)
S16 Ag2 Ag4 110.25(8)
O111 Ag2 Ag4 121.4(2)
S11 Ag2 Ag4 53.36(7)
S17 Ag2 Ag4 95.24(6)
Ag7 Ag2 Ag4 158.60(4)
Ag10 Ag2 Ag4 58.79(3)
S16 Ag2 Ag3 103.73(8)
O111 Ag2 Ag3 145.8(2)
S11 Ag2 Ag3 92.85(7)
S17 Ag2 Ag3 57.21(6)
Ag7 Ag2 Ag3 110.99(4)
Ag10 Ag2 Ag3 57.09(3)
Ag4 Ag2 Ag3 55.26(3)
S9 Ag3 S12 159.24(11)
S9 Ag3 S17 113.72(9)
S12 Ag3 S17 86.38(9)
S9 Ag3 Ag8 137.25(9)
S12 Ag3 Ag8 56.05(8)
S17 Ag3 Ag8 61.63(6)
S9 Ag3 Ag4 113.81(9)
S12 Ag3 Ag4 56.71(8)
S17 Ag3 Ag4 94.38(6)
Ag8 Ag3 Ag4 108.94(4)
S9 Ag3 Ag10 54.59(9)
S12 Ag3 Ag10 116.58(8)
S17 Ag3 Ag10 106.33(6)
Ag8 Ag3 Ag10 164.64(5)
Ag4 Ag3 Ag10 60.45(3)
S9 Ag3 Ag2 92.74(9)
S12 Ag3 Ag2 96.40(8)
S17 Ag3 Ag2 51.26(6)
Ag8 Ag3 Ag2 108.70(4)
Ag4 Ag3 Ag2 59.86(3)
Ag10 Ag3 Ag2 56.94(3)
S6 Ag4 O121 112.3(2)
S6 Ag4 S11 121.08(11)
O121 Ag4 S11 98.3(2)
S6 Ag4 S12 147.02(11)
O121 Ag4 S12 69.5(2)
S11 Ag4 S12 90.00(9)
S6 Ag4 Ag3 108.58(9)
O121 Ag4 Ag3 117.49(19)
S11 Ag4 Ag3 98.80(7)
S12 Ag4 Ag3 50.91(7)
S6 Ag4 Ag10 52.20(9)
O121 Ag4 Ag10 153.23(19)
S11 Ag4 Ag10 108.45(7)
S12 Ag4 Ag10 110.79(8)
Ag3 Ag4 Ag10 60.39(3)
S6 Ag4 Ag2 95.61(8)
O121 Ag4 Ag2 147.57(19)
S11 Ag4 Ag2 51.37(7)
S12 Ag4 Ag2 96.24(7)
Ag3 Ag4 Ag2 64.88(3)
Ag10 Ag4 Ag2 58.57(3)
S6 Ag4 Ag14 147.03(9)
O121 Ag4 Ag14 52.97(19)
S11 Ag4 Ag14 48.10(7)
S12 Ag4 Ag14 61.94(7)
Ag3 Ag4 Ag14 104.15(4)
Ag10 Ag4 Ag14 152.34(4)
Ag2 Ag4 Ag14 94.61(3)
S15 Ag5 S17 143.27(10)
S15 Ag5 S11 122.85(10)
S17 Ag5 S11 88.31(9)
S15 Ag5 Ag1 55.06(7)
S17 Ag5 Ag1 105.15(6)
S11 Ag5 Ag1 99.34(7)
S15 Ag5 Ag13 51.89(7)
S17 Ag5 Ag13 112.13(6)
S11 Ag5 Ag13 147.84(7)
Ag1 Ag5 Ag13 98.79(4)
S14 Ag6 S8 158.59(12)
S14 Ag6 Ag16 112.05(9)
S8 Ag6 Ag16 58.00(9)
S14 Ag6 Ag12 54.21(9)
S8 Ag6 Ag12 117.17(9)
Ag16 Ag6 Ag12 59.55(4)
S14 Ag6 Ag15 135.70(9)
S8 Ag6 Ag15 58.08(9)
Ag16 Ag6 Ag15 112.25(5)
Ag12 Ag6 Ag15 164.74(4)
O101 Ag7 S16 120.0(3)
O101 Ag7 S10 80.2(3)
S16 Ag7 S10 147.91(11)
O101 Ag7 S14 110.0(3)
S16 Ag7 S14 91.78(11)
S10 Ag7 S14 104.79(12)
O101 Ag7 Ag2 143.8(3)
S16 Ag7 Ag2 52.18(7)
S10 Ag7 Ag2 96.38(8)
S14 Ag7 Ag2 105.75(8)
S3 Ag8 S13 121.98(13)
S3 Ag8 S12 130.90(13)
S13 Ag8 S12 106.45(10)
S3 Ag8 Ag3 90.09(12)
S13 Ag8 Ag3 140.35(8)
S12 Ag8 Ag3 51.84(7)
S2 Ag9 S10 148.64(13)
S2 Ag9 O111 117.1(2)
S10 Ag9 O111 93.9(2)
S2 Ag9 Ag13 55.27(12)
S10 Ag9 Ag13 111.84(10)
O111 Ag9 Ag13 110.6(3)
S6 Ag10 S9 142.47(11)
S6 Ag10 S16 114.30(11)
S9 Ag10 S16 101.67(10)
S6 Ag10 Ag2 98.17(9)
S9 Ag10 Ag2 96.34(8)
S16 Ag10 Ag2 50.75(7)
S6 Ag10 Ag3 106.62(9)
S9 Ag10 Ag3 49.95(7)
S16 Ag10 Ag3 106.78(7)
Ag2 Ag10 Ag3 65.97(3)
S6 Ag10 Ag4 51.34(8)
S9 Ag10 Ag4 107.99(8)
S16 Ag10 Ag4 108.82(8)
Ag2 Ag10 Ag4 62.64(3)
Ag3 Ag10 Ag4 59.15(3)
S7 Ag11 S5 144.08(11)
S7 Ag11 S13 104.09(11)
S5 Ag11 S13 111.83(11)
S7 Ag11 Ag17 47.32(10)
S5 Ag11 Ag17 136.90(10)
S13 Ag11 Ag17 82.35(7)
S4 Ag12 S14 137.08(11)
S4 Ag12 S9 125.01(12)
S14 Ag12 S9 96.03(11)
S4 Ag12 Ag16 52.88(11)
S14 Ag12 Ag16 109.52(9)
S9 Ag12 Ag16 104.68(8)
S4 Ag12 Ag6 106.37(10)
S14 Ag12 Ag6 51.38(8)
S9 Ag12 Ag6 96.25(8)
Ag16 Ag12 Ag6 59.77(4)
S2 Ag13 S15 114.00(11)
S2 Ag13 S5 145.35(12)
S15 Ag13 S5 99.19(10)
S2 Ag13 O52 105.9(3)
S15 Ag13 O52 102.3(3)
S5 Ag13 O52 74.9(3)
S2 Ag13 Ag9 51.85(11)
S15 Ag13 Ag9 111.04(8)
S5 Ag13 Ag9 107.97(9)
O52 Ag13 Ag9 145.3(3)
S2 Ag13 Ag5 105.09(10)
S15 Ag13 Ag5 48.82(7)
S5 Ag13 Ag5 88.95(7)
O52 Ag13 Ag5 144.7(3)
Ag9 Ag13 Ag5 69.32(3)
S1 Ag14 S11 147.11(11)
S1 Ag14 Ag1 51.35(8)
S11 Ag14 Ag1 103.02(8)
S1 Ag14 Ag4 156.49(9)
S11 Ag14 Ag4 52.42(7)
Ag1 Ag14 Ag4 125.90(5)
S5 Ag15 S10 130.02(12)
S5 Ag15 S8 109.79(12)
S10 Ag15 S8 117.43(12)
S5 Ag15 S17 113.79(10)
S10 Ag15 S17 87.18(9)
S8 Ag15 S17 84.12(9)
S5 Ag15 Ag6 157.73(10)
S10 Ag15 Ag6 72.26(8)
S8 Ag15 Ag6 49.59(8)
S17 Ag15 Ag6 61.36(6)
S4 Ag16 O81 107.8(3)
S4 Ag16 S3 125.46(13)
O81 Ag16 S3 90.1(3)
S4 Ag16 S8 143.81(12)
O81 Ag16 S8 70.4(3)
S3 Ag16 S8 90.65(12)
S4 Ag16 Ag12 52.69(10)
O81 Ag16 Ag12 151.5(3)
S3 Ag16 Ag12 117.97(11)
S8 Ag16 Ag12 111.67(9)
S4 Ag16 Ag6 107.02(11)
O81 Ag16 Ag6 117.7(2)
S3 Ag16 Ag6 108.77(10)
S8 Ag16 Ag6 51.33(8)
Ag12 Ag16 Ag6 60.68(4)
S7 Ag17 S3 156.82(14)
S7 Ag17 Ag11 49.16(10)
S3 Ag17 Ag11 116.45(11)
C11 S1 Ag14 106.2(4)
C11 S1 Ag1 110.8(4)
Ag14 S1 Ag1 78.47(9)
C21 S2 Ag9 105.9(4)
C21 S2 Ag13 105.2(4)
Ag9 S2 Ag13 72.88(10)
C31 S3 Ag17 120.9(6)
C31 S3 Ag8 116.7(5)
Ag17 S3 Ag8 91.41(14)
C31 S3 Ag16 112.4(6)
Ag17 S3 Ag16 90.39(13)
Ag8 S3 Ag16 120.84(17)
C41 S4 Ag12 107.3(5)
C41 S4 Ag16 102.1(5)
Ag12 S4 Ag16 74.43(10)
C51 S5 Ag11 119.6(5)
C51 S5 Ag15 102.9(4)
Ag11 S5 Ag15 90.97(12)
C51 S5 Ag13 103.8(5)
Ag11 S5 Ag13 134.79(13)
Ag15 S5 Ag13 91.08(12)
C61 S6 Ag4 103.3(5)
C61 S6 Ag10 111.3(4)
Ag4 S6 Ag10 76.46(10)
C71 S7 Ag17 109.0(5)
C71 S7 Ag11 106.7(5)
Ag17 S7 Ag11 83.53(13)
C81 S8 Ag6 102.5(5)
C81 S8 Ag16 101.4(4)
Ag6 S8 Ag16 70.67(10)
C81 S8 Ag15 108.7(5)
Ag6 S8 Ag15 72.33(10)
Ag16 S8 Ag15 136.26(14)
C91 S9 Ag3 103.9(4)
C91 S9 Ag10 103.9(4)
Ag3 S9 Ag10 75.46(9)
C91 S9 Ag12 112.7(4)
Ag3 S9 Ag12 113.95(13)
Ag10 S9 Ag12 137.58(14)
C101 S10 Ag9 103.4(5)
C101 S10 Ag7 115.2(5)
Ag9 S10 Ag7 109.30(14)
C101 S10 Ag15 111.7(5)
Ag9 S10 Ag15 90.94(12)
Ag7 S10 Ag15 121.71(13)
C111 S11 Ag14 112.8(4)
C111 S11 Ag2 105.7(4)
Ag14 S11 Ag2 140.08(13)
C111 S11 Ag4 114.4(4)
Ag14 S11 Ag4 79.48(9)
Ag2 S11 Ag4 75.28(8)
C111 S11 Ag5 118.5(4)
Ag14 S11 Ag5 87.11(10)
Ag2 S11 Ag5 83.74(9)
Ag4 S11 Ag5 126.54(11)
C121 S12 Ag3 103.5(4)
C121 S12 Ag8 108.6(4)
Ag3 S12 Ag8 72.11(8)
C121 S12 Ag4 102.3(4)
Ag3 S12 Ag4 72.39(9)
Ag8 S12 Ag4 137.12(12)
C131 S13 Ag1 103.6(4)
C131 S13 Ag8 106.9(5)
Ag1 S13 Ag8 110.41(11)
C131 S13 Ag11 105.6(4)
Ag1 S13 Ag11 121.24(12)
Ag8 S13 Ag11 108.08(11)
C141 S14 Ag6 99.2(5)
C141 S14 Ag12 113.2(5)
Ag6 S14 Ag12 74.42(11)
C141 S14 Ag7 106.5(5)
Ag6 S14 Ag7 83.35(11)
Ag12 S14 Ag7 136.82(14)
C151 S15 Ag5 101.1(5)
C151 S15 Ag13 109.2(4)
Ag5 S15 Ag13 79.28(9)
C151 S15 Ag1 112.6(4)
Ag5 S15 Ag1 74.45(8)
Ag13 S15 Ag1 133.88(12)
C161 S16 Ag2 104.1(4)
C161 S16 Ag7 117.8(5)
Ag2 S16 Ag7 74.11(9)
C161 S16 Ag10 108.3(5)
Ag2 S16 Ag10 73.01(8)
Ag7 S16 Ag10 128.22(12)
Ag5 S17 Ag2 81.29(8)
Ag5 S17 Ag15 85.94(8)
Ag2 S17 Ag15 121.74(10)
Ag5 S17 Ag3 121.73(9)
Ag2 S17 Ag3 71.53(7)
Ag15 S17 Ag3 151.96(10)
C16 C11 C12 117.0(10)
C16 C11 S1 118.5(9)
C12 C11 S1 124.5(8)
C13 C12 C11 120.9(11)
C13 C12 H12A 119.5
C11 C12 H12A 119.5
C12 C13 C14 120.5(13)
C12 C13 H13A 119.8
C14 C13 H13A 119.8
C15 C14 C13 120.8(13)
C15 C14 H14A 119.6
C13 C14 H14A 119.6
C14 C15 C16 119.3(13)
C14 C15 H15A 120.4
C16 C15 H15A 120.4
C15 C16 C11 121.4(12)
C15 C16 C17 121.1(11)
C11 C16 C17 117.6(10)
O12 C17 O11 123.3(13)
O12 C17 C16 117.6(12)
O11 C17 C16 119.1(13)
C22 C21 C26 120.0
C22 C21 S2 122.8(6)
C26 C21 S2 117.1(6)
C23 C22 C21 120.0
C23 C22 H22A 120.0
C21 C22 H22A 120.0
C22 C23 C24 120.0
C22 C23 H23A 120.0
C24 C23 H23A 120.0
C23 C24 C25 120.0
C23 C24 H24A 120.0
C25 C24 H24A 120.0
C26 C25 C24 120.0
C26 C25 H25A 120.0
C24 C25 H25A 120.0
C25 C26 C21 120.0
C25 C26 C27 120.3(9)
C21 C26 C27 119.7(9)
O22 C27 O21 132.5(17)
O22 C27 C26 114.7(17)
O21 C27 C26 112.8(16)
C36 C31 C32 119.8(14)
C36 C31 S3 125.4(13)
C32 C31 S3 114.8(13)
C33 C32 C31 119.1(18)
C33 C32 H32A 120.4
C31 C32 H32A 120.4
C32 C33 C34 119.4(19)
C32 C33 H33A 120.3
C34 C33 H33A 120.3
C35 C34 C33 121.7(16)
C35 C34 H34A 119.1
C33 C34 H34A 119.1
C34 C35 C36 120.6(18)
C34 C35 H35A 119.7
C36 C35 H35A 119.7
C31 C36 C35 119.3(16)
C31 C36 C37 123.2(14)
C35 C36 C37 117.3(15)
O32 C37 O31 121(2)
O32 C37 C36 119.5(18)
O31 C37 C36 119.2(15)
C46 C41 C42 120.4(12)
C46 C41 S4 119.4(10)
C42 C41 S4 120.1(10)
C43 C42 C41 117.6(13)
C43 C42 H42A 121.2
C41 C42 H42A 121.2
C44 C43 C42 120.6(12)
C44 C43 H43A 119.7
C42 C43 H43A 119.7
C45 C44 C43 120.9(13)
C45 C44 H44A 119.6
C43 C44 H44A 119.6
C44 C45 C46 121.3(15)
C44 C45 H45A 119.4
C46 C45 H45A 119.4
C41 C46 C45 118.7(13)
C41 C46 C47 118.6(13)
C45 C46 C47 122.7(14)
O42 C47 O41 119.9(18)
O42 C47 C46 121.7(19)
O41 C47 C46 117.2(18)
C52 C51 C56 116.8(11)
C52 C51 S5 120.8(10)
C56 C51 S5 122.1(9)
C51 C52 C53 123.0(13)
C51 C52 H52A 118.5
C53 C52 H52A 118.5
C54 C53 C52 117.5(14)
C54 C53 H53A 121.2
C52 C53 H53A 121.2
C53 C54 C55 121.9(13)
C53 C54 H54A 119.0
C55 C54 H54A 119.0
C54 C55 C56 121.5(14)
C54 C55 H55A 119.3
C56 C55 H55A 119.3
C55 C56 C51 118.6(13)
C55 C56 C57 122.1(15)
C51 C56 C57 119.0(14)
O52 C57 O51 123(4)
O52 C57 C56 129(3)
O51 C57 C56 108(4)
C62 C61 C66 120.0
C62 C61 S6 119.2(8)
C66 C61 S6 120.4(8)
C63 C62 C61 120.0
C63 C62 H62A 120.0
C61 C62 H62A 120.0
C62 C63 C64 120.0
C62 C63 H63A 120.0
C64 C63 H63A 120.0
C65 C64 C63 120.0
C65 C64 H64A 120.0
C63 C64 H64A 120.0
C66 C65 C64 120.0
C66 C65 H65A 120.0
C64 C65 H65A 120.0
C65 C66 C61 120.0
C65 C66 C67 117.7(12)
C61 C66 C67 121.1(12)
C72 C71 C76 116.1(13)
C72 C71 S7 122.0(12)
C76 C71 S7 121.7(11)
C73 C72 C71 122.5(18)
C73 C72 H72A 118.8
C71 C72 H72A 118.8
C72 C73 C74 120.7(19)
C72 C73 H73A 119.6
C74 C73 H73A 119.6
C75 C74 C73 120.4(16)
C75 C74 H74A 119.8
C73 C74 H74A 119.8
C74 C75 C76 120.2(16)
C74 C75 H75A 119.9
C76 C75 H75A 119.9
C75 C76 C71 119.9(15)
C75 C76 C77 121.2(14)
C71 C76 C77 118.8(12)
O72 C77 O71 126.3(17)
O72 C77 C76 120.3(16)
O71 C77 C76 113.4(16)
C82 C81 C86 121.7(11)
C82 C81 S8 114.6(10)
C86 C81 S8 123.4(10)
C81 C82 C83 121.1(13)
C81 C82 H82A 119.4
C83 C82 H82A 119.4
C84 C83 C82 117.5(14)
C84 C83 H83A 121.2
C82 C83 H83A 121.2
C85 C84 C83 119.4(12)
C85 C84 H84A 120.3
C83 C84 H84A 120.3
C84 C85 C86 123.9(13)
C84 C85 H85A 118.1
C86 C85 H85A 118.1
C81 C86 C85 116.2(13)
C81 C86 C87 128.7(12)
C85 C86 C87 115.0(13)
O82 C87 O81 121.6(15)
O82 C87 C86 119.7(13)
O81 C87 C86 118.7(13)
C96 C91 C92 118.6(13)
C96 C91 S9 121.5(9)
C92 C91 S9 119.5(11)
C93 C92 C91 121.8(17)
C93 C92 H92A 119.1
C91 C92 H92A 119.1
C94 C93 C92 120.1(18)
C94 C93 H93A 119.9
C92 C93 H93A 119.9
C93 C94 C95 119.9(15)
C93 C94 H94A 120.0
C95 C94 H94A 120.0
C96 C95 C94 119.7(15)
C96 C95 H95A 120.1
C94 C95 H95A 120.1
C91 C96 C95 119.7(13)
C91 C96 C97 123.7(12)
C95 C96 C97 116.5(13)
O91 C97 O92 124.9(14)
O91 C97 C96 119.9(12)
O92 C97 C96 115.0(14)
C102 C101 C106 118.9(12)
C102 C101 S10 117.9(12)
C106 C101 S10 123.2(11)
C103 C102 C101 123.6(16)
C103 C102 H10A 118.2
C101 C102 H10A 118.2
C102 C103 C104 119.5(17)
C102 C103 H10B 120.2
C104 C103 H10B 120.2
C105 C104 C103 116.3(15)
C105 C104 H10C 121.8
C103 C104 H10C 121.8
C104 C105 C106 126.3(18)
C104 C105 H10D 116.8
C106 C105 H10D 116.8
C105 C106 C101 115.1(14)
C105 C106 C107 113.8(16)
C101 C106 C107 129.8(13)
O101 C107 O102 119.9(14)
O101 C107 C106 114.7(12)
O102 C107 C106 125.4(14)
C112 C111 C116 115.6(10)
C112 C111 S11 117.7(9)
C116 C111 S11 126.5(9)
C113 C112 C111 124.1(11)
C113 C112 H11A 117.9
C111 C112 H11A 117.9
C112 C113 C114 118.3(11)
C112 C113 H11B 120.8
C114 C113 H11B 120.8
C115 C114 C113 121.3(13)
C115 C114 H11C 119.3
C113 C114 H11C 119.3
C114 C115 C116 120.4(12)
C114 C115 H11D 119.8
C116 C115 H11D 119.8
C111 C116 C115 120.0(11)
C111 C116 C117 122.8(11)
C115 C116 C117 117.2(11)
O112 C117 O111 122.5(11)
O112 C117 C116 117.4(11)
O111 C117 C116 120.1(11)
C122 C121 C126 118.2(11)
C122 C121 S12 118.3(10)
C126 C121 S12 123.4(9)
C121 C122 C123 121.0(13)
C121 C122 H12B 119.5
C123 C122 H12B 119.5
C124 C123 C122 120.0(14)
C124 C123 H12C 120.0
C122 C123 H12C 120.0
C125 C124 C123 118.9(14)
C125 C124 H12D 120.5
C123 C124 H12D 120.5
C124 C125 C126 124.1(14)
C124 C125 H12E 117.9
C126 C125 H12E 117.9
C125 C126 C121 117.6(12)
C125 C126 C127 118.9(12)
C121 C126 C127 123.5(10)
O122 C127 O121 121.4(12)
O122 C127 C126 116.3(11)
O121 C127 C126 121.9(11)
C136 C131 C132 119.6(12)
C136 C131 S13 120.6(10)
C132 C131 S13 119.8(11)
C133 C132 C131 120.3(14)
C133 C132 H13B 119.9
C131 C132 H13B 119.9
C132 C133 C134 120.2(16)
C132 C133 H13C 119.9
C134 C133 H13C 119.9
C135 C134 C133 120.1(15)
C135 C134 H13D 120.0
C133 C134 H13D 120.0
C134 C135 C136 122.1(16)
C134 C135 H13E 118.9
C136 C135 H13E 118.9
C131 C136 C135 117.6(14)
C131 C136 C137 122.2(12)
C135 C136 C137 120.2(14)
O132 C137 O131 120.5(16)
O132 C137 C136 120.3(14)
O131 C137 C136 119.1(13)
C142 C141 C146 120.3(13)
C142 C141 S14 122.2(10)
C146 C141 S14 117.5(11)
C141 C142 C143 122.4(15)
C141 C142 H14B 118.8
C143 C142 H14B 118.8
C142 C143 C144 118.4(18)
C142 C143 H14C 120.8
C144 C143 H14C 120.8
C145 C144 C143 118.6(16)
C145 C144 H14D 120.7
C143 C144 H14D 120.7
C146 C145 C144 121.3(16)
C146 C145 H14E 119.3
C144 C145 H14E 119.3
C141 C146 C145 118.9(16)
C141 C146 C147 120.3(18)
C145 C146 C147 120.2(19)
O141 C147 O142 126(2)
O141 C147 C146 109(2)
O142 C147 C146 125(2)
C156 C151 C152 119.1(14)
C156 C151 S15 119.2(13)
C152 C151 S15 121.8(10)
C153 C152 C151 124.1(15)
C153 C152 H15B 118.0
C151 C152 H15B 118.0
C152 C153 C154 116.5(17)
C152 C153 H15C 121.7
C154 C153 H15C 121.7
C155 C154 C153 120.1(15)
C155 C154 H15D 120.0
C153 C154 H15D 120.0
C156 C155 C154 120.5(14)
C156 C155 H15E 119.7
C154 C155 H15E 119.7
C151 C156 C155 119.4(16)
C151 C156 C157 124.1(14)
C155 C156 C157 116.3(14)
O151 C157 O152 127.4(18)
O151 C157 C156 116.0(15)
O152 C157 C156 116.6(14)
C166 C161 C162 119.1(13)
C166 C161 S16 121.0(11)
C162 C161 S16 119.8(10)
C163 C162 C161 119.9(15)
C163 C162 H16A 120.1
C161 C162 H16A 120.1
C162 C163 C164 120.2(16)
C162 C163 H16B 119.9
C164 C163 H16B 119.9
C165 C164 C163 121.4(15)
C165 C164 H16C 119.3
C163 C164 H16C 119.3
C164 C165 C166 117.3(16)
C164 C165 H16D 121.4
C166 C165 H16D 121.4
C161 C166 C165 122.0(14)
C161 C166 C167 123.3(14)
C165 C166 C167 114.6(14)
O161 C167 O162 128.2(18)
O161 C167 C166 117.4(19)
O162 C167 C166 114(2)
C57 O52 Ag13 126.2(18)
C87 O81 Ag16 129.7(11)
C107 O101 Ag7 124.7(14)
C117 O111 Ag9 112.4(7)
C117 O111 Ag2 120.7(9)
Ag9 O111 Ag2 123.9(3)
C127 O121 Ag4 130.0(8)
O62 C67 O61 131(2)
O62 C67 C66 103(2)
O61 C67 C66 126(3)

loop_
_geom_bond_atom_site_label_1
_geom_bond_atom_site_label_2
_geom_bond_distance
Ag1 S1 2.430(3)
Ag1 S13 2.478(3)
Ag1 S15 2.580(3)
Ag1 Ag5 3.0324(13)
Ag1 Ag14 3.0481(14)
Ag2 S16 2.453(3)
Ag2 O111 2.540(8)
Ag2 S11 2.547(3)
Ag2 S17 2.715(3)
Ag2 Ag7 2.9866(13)
Ag2 Ag10 3.0294(13)
Ag2 Ag4 3.1533(13)
Ag2 Ag3 3.3015(13)
Ag3 S9 2.400(3)
Ag3 S12 2.440(3)
Ag3 S17 2.926(3)
Ag3 Ag8 2.9531(14)
Ag3 Ag4 2.9964(14)
Ag3 Ag10 3.0345(14)
Ag4 S6 2.439(3)
Ag4 O121 2.587(8)
Ag4 S11 2.616(3)
Ag4 S12 2.628(3)
Ag4 Ag10 3.0363(15)
Ag4 Ag14 3.2454(15)
Ag5 S15 2.428(3)
Ag5 S17 2.589(3)
Ag5 S11 2.630(3)
Ag5 Ag13 3.1699(13)
Ag6 S14 2.427(4)
Ag6 S8 2.453(4)
Ag6 Ag16 2.9649(15)
Ag6 Ag12 2.9921(14)
Ag6 Ag15 3.0698(16)
Ag7 O101 2.376(10)
Ag7 S16 2.503(3)
Ag7 S10 2.512(4)
Ag7 S14 2.656(4)
Ag8 S3 2.429(4)
Ag8 S13 2.509(3)
Ag8 S12 2.574(3)
Ag9 S2 2.388(4)
Ag9 S10 2.410(4)
Ag9 O111 2.417(8)
Ag9 Ag13 2.9014(16)
Ag10 S6 2.468(4)
Ag10 S9 2.555(4)
Ag10 S16 2.634(3)
Ag11 S7 2.470(4)
Ag11 S5 2.482(3)
Ag11 S13 2.532(3)
Ag11 Ag17 3.2436(17)
Ag12 S4 2.443(4)
Ag12 S14 2.520(4)
Ag12 S9 2.567(3)
Ag12 Ag16 2.9584(18)
Ag13 S2 2.495(4)
Ag13 S15 2.538(3)
Ag13 S5 2.541(4)
Ag13 O52 2.586(15)
Ag14 S1 2.389(3)
Ag14 S11 2.457(3)
Ag15 S5 2.490(4)
Ag15 S10 2.569(4)
Ag15 S8 2.735(4)
Ag15 S17 2.768(3)
Ag16 S4 2.449(4)
Ag16 O81 2.509(12)
Ag16 S3 2.512(4)
Ag16 S8 2.665(4)
Ag17 S7 2.400(5)
Ag17 S3 2.426(5)
S1 C11 1.760(11)
S2 C21 1.792(7)
S3 C31 1.781(14)
S4 C41 1.792(13)
S5 C51 1.806(12)
S6 C61 1.830(11)
S7 C71 1.766(14)
S8 C81 1.809(12)
S9 C91 1.780(13)
S10 C101 1.779(12)
S11 C111 1.782(12)
S12 C121 1.771(12)
S13 C131 1.787(13)
S14 C141 1.822(13)
S15 C151 1.799(15)
S16 C161 1.799(14)
C11 C16 1.407(16)
C11 C12 1.417(17)
C12 C13 1.360(18)
C12 H12A 0.9500
C13 C14 1.39(2)
C13 H13A 0.9500
C14 C15 1.36(2)
C14 H14A 0.9500
C15 C16 1.397(18)
C15 H15A 0.9500
C16 C17 1.489(19)
C17 O12 1.259(17)
C17 O11 1.314(16)
C21 C22 1.3900
C21 C26 1.3900
C22 C23 1.3900
C22 H22A 0.9500
C23 C24 1.3900
C23 H23A 0.9500
C24 C25 1.3900
C24 H24A 0.9500
C25 C26 1.3900
C25 H25A 0.9500
C26 C27 1.563(10)
C27 O22 1.248(10)
C27 O21 1.248(10)
C31 C36 1.37(2)
C31 C32 1.48(2)
C32 C33 1.34(2)
C32 H32A 0.9500
C33 C34 1.43(3)
C33 H33A 0.9500
C34 C35 1.35(3)
C34 H34A 0.9500
C35 C36 1.41(2)
C35 H35A 0.9500
C36 C37 1.49(2)
C37 O32 1.18(2)
C37 O31 1.25(2)
C41 C46 1.35(2)
C41 C42 1.409(19)
C42 C43 1.401(18)
C42 H42A 0.9500
C43 C44 1.39(2)
C43 H43A 0.9500
C44 C45 1.28(2)
C44 H44A 0.9500
C45 C46 1.45(2)
C45 H45A 0.9500
C46 C47 1.46(2)
C47 O42 1.21(2)
C47 O41 1.30(2)
C51 C52 1.357(19)
C51 C56 1.42(2)
C52 C53 1.41(2)
C52 H52A 0.9500
C53 C54 1.33(2)
C53 H53A 0.9500
C54 C55 1.34(2)
C54 H54A 0.9500
C55 C56 1.38(2)
C55 H55A 0.9500
C56 C57 1.50(3)
C57 O52 1.19(3)
C57 O51 1.23(5)
C61 C62 1.3900
C61 C66 1.3900
C62 C63 1.3900
C62 H62A 0.9500
C63 C64 1.3900
C63 H63A 0.9500
C64 C65 1.3900
C64 H64A 0.9500
C65 C66 1.3900
C65 H65A 0.9500
C66 C67 1.551(10)
C71 C72 1.39(2)
C71 C76 1.45(2)
C72 C73 1.35(2)
C72 H72A 0.9500
C73 C74 1.37(3)
C73 H73A 0.9500
C74 C75 1.36(3)
C74 H74A 0.9500
C75 C76 1.39(2)
C75 H75A 0.9500
C76 C77 1.53(2)
C77 O72 1.25(2)
C77 O71 1.27(2)
C81 C82 1.371(19)
C81 C86 1.388(19)
C82 C83 1.431(19)
C82 H82A 0.9500
C83 C84 1.40(2)
C83 H83A 0.9500
C84 C85 1.37(2)
C84 H84A 0.9500
C85 C86 1.407(19)
C85 H85A 0.9500
C86 C87 1.48(2)
C87 O82 1.214(18)
C87 O81 1.314(18)
C91 C96 1.373(19)
C91 C92 1.41(2)
C92 C93 1.38(2)
C92 H92A 0.9500
C93 C94 1.34(3)
C93 H93A 0.9500
C94 C95 1.43(2)
C94 H94A 0.9500
C95 C96 1.40(2)
C95 H95A 0.9500
C96 C97 1.51(2)
C97 O91 1.233(18)
C97 O92 1.269(17)
C101 C102 1.38(2)
C101 C106 1.40(2)
C102 C103 1.35(2)
C102 H10A 0.9500
C103 C104 1.39(2)
C103 H10B 0.9500
C104 C105 1.36(3)
C104 H10C 0.9500
C105 C106 1.39(2)
C105 H10D 0.9500
C106 C107 1.565(10)
C107 O101 1.244(9)
C107 O102 1.267(9)
C111 C112 1.380(16)
C111 C116 1.391(17)
C112 C113 1.351(18)
C112 H11A 0.9500
C113 C114 1.378(18)
C113 H11B 0.9500
C114 C115 1.306(19)
C114 H11C 0.9500
C115 C116 1.422(19)
C115 H11D 0.9500
C116 C117 1.535(17)
C117 O112 1.256(16)
C117 O111 1.274(16)
C121 C122 1.398(18)
C121 C126 1.437(18)
C122 C123 1.400(19)
C122 H12B 0.9500
C123 C124 1.40(2)
C123 H12C 0.9500
C124 C125 1.33(2)
C124 H12D 0.9500
C125 C126 1.400(19)
C125 H12E 0.9500
C126 C127 1.496(18)
C127 O122 1.251(15)
C127 O121 1.271(15)
C131 C136 1.392(19)
C131 C132 1.445(19)
C132 C133 1.32(2)
C132 H13B 0.9500
C133 C134 1.41(3)
C133 H13C 0.9500
C134 C135 1.35(3)
C134 H13D 0.9500
C135 C136 1.40(2)
C135 H13E 0.9500
C136 C137 1.46(2)
C137 O132 1.202(19)
C137 O131 1.236(17)
C141 C142 1.34(2)
C141 C146 1.37(2)
C142 C143 1.37(2)
C142 H14B 0.9500
C143 C144 1.40(3)
C143 H14C 0.9500
C144 C145 1.39(3)
C144 H14D 0.9500
C145 C146 1.37(2)
C145 H14E 0.9500
C146 C147 1.549(10)
C147 O141 1.250(10)
C147 O142 1.253(10)
C151 C156 1.368(19)
C151 C152 1.43(2)
C152 C153 1.34(2)
C152 H15B 0.9500
C153 C154 1.44(2)
C153 H15C 0.9500
C154 C155 1.41(3)
C154 H15D 0.9500
C155 C156 1.39(2)
C155 H15E 0.9500
C156 C157 1.55(2)
C157 O151 1.227(19)
C157 O152 1.29(2)
C161 C166 1.36(2)
C161 C162 1.407(19)
C162 C163 1.36(2)
C162 H16A 0.9500
C163 C164 1.42(3)
C163 H16B 0.9500
C164 C165 1.35(2)
C164 H16C 0.9500
C165 C166 1.43(2)
C165 H16D 0.9500
C166 C167 1.54(2)
C167 O161 1.20(3)
C167 O162 1.23(3)
O61 C67 1.255(10)
O62 C67 1.255(10)

loop_
_platon_squeeze_void_nr
_platon_squeeze_void_average_x
_platon_squeeze_void_average_y
_platon_squeeze_void_average_z
_platon_squeeze_void_volume
_platon_squeeze_void_count_electrons
_platon_squeeze_void_content
1 0.058 -0.314 -0.174 5052 1467 ' '
2 0.575 0.051 0.018 11 8 ' '
3 0.468 0.158 0.606 11 3 ' '
4 0.250 0.191 0.541 8 9 ' '
5 0.682 0.220 0.866 15 8 ' '
6 0.682 0.279 0.366 15 7 ' '
7 0.250 0.309 0.041 8 10 ' '
8 0.468 0.342 0.106 12 4 ' '
9 0.575 0.449 0.518 11 8 ' '
10 0.425 0.551 0.482 11 7 ' '
11 0.532 0.658 0.894 11 3 ' '
12 0.750 0.691 0.959 8 8 ' '
13 0.318 0.720 0.634 15 8 ' '
14 0.318 0.779 0.134 15 8 ' '
15 0.750 0.809 0.459 8 8 ' '
16 0.532 0.842 0.394 11 3 ' '
17 0.425 0.949 0.982 11 7 ' '
